data_4322412
loop_
_publ_author_name
'Lutz H. Gade'
'Stefan Friedrich'
'Dominique J. M. Tr\"osch'
'Ian J. Scowen'
'Mary McPartlin'

_publ_section_title
;
 Heterodi- and Heterotrinuclear Complexes Containing Highly Polar
 Metal-Metal Bonds
;
_journal_name_full 'Inorganic Chemistry'
_journal_page_first 5295
_journal_page_last 5307
_journal_paper_doi 10.1021/ic990350q
_journal_volume 38
_journal_year 1999
_chemical_formula_sum 'C23 H34 N2 O4 Ru2 Si2 Zr'
_chemical_formula_weight 752.06
_chemical_name_systematic
; 
 ? 
;
_space_group_IT_number 14
_symmetry_cell_setting monoclinic
_symmetry_space_group_name_Hall '-P 2yn'
_symmetry_space_group_name_H-M 'P 1 21/n 1'
_atom_sites_solution_hydrogens geom
_atom_sites_solution_primary direct
_atom_sites_solution_secondary difmap
_audit_creation_method SHELXL-97
_cell_angle_alpha 90.00
_cell_angle_beta 96.191(5)
_cell_angle_gamma 90.00
_cell_formula_units_Z 4
_cell_length_a 11.3944(9)
_cell_length_b 13.196(2)
_cell_length_c 19.5280(14)
_cell_measurement_temperature 293(2)
_cell_volume 2919.1(5)
_computing_cell_refinement XSCANS
_computing_data_collection XSCANS
_computing_data_reduction XSCANS
_computing_molecular_graphics SHELXTL/SCHAKAL
_computing_publication_material SHELXTL
_computing_structure_refinement 'SHELXL-97 (Sheldrick, 1997)'
_computing_structure_solution 'SHELXS-97 (Sheldrick, 1990)'
_diffrn_ambient_temperature 293(2)
_diffrn_measured_fraction_theta_full 0.997
_diffrn_measured_fraction_theta_max 0.997
_diffrn_measurement_device_type 'Siemens P4'
_diffrn_measurement_method theta/2theta
_diffrn_radiation_monochromator graphite
_diffrn_radiation_source 'fine-focus sealed tube'
_diffrn_radiation_type CuK\a
_diffrn_radiation_wavelength 1.54178
_diffrn_reflns_av_R_equivalents 0.0610
_diffrn_reflns_av_sigmaI/netI 0.0403
_diffrn_reflns_limit_h_max 12
_diffrn_reflns_limit_h_min 0
_diffrn_reflns_limit_k_max 14
_diffrn_reflns_limit_k_min 0
_diffrn_reflns_limit_l_max 21
_diffrn_reflns_limit_l_min -21
_diffrn_reflns_number 4127
_diffrn_reflns_theta_full 56.74
_diffrn_reflns_theta_max 56.74
_diffrn_reflns_theta_min 4.05
_diffrn_standards_decay_% 0.2
_diffrn_standards_interval_count 97
_diffrn_standards_number 3
_exptl_absorpt_coefficient_mu 12.181
_exptl_absorpt_correction_T_max 0.3857
_exptl_absorpt_correction_T_min 0.1245
_exptl_absorpt_correction_type empirical
_exptl_crystal_density_diffrn 1.711
_exptl_crystal_density_method 'not measured'
_exptl_crystal_F_000 1496
_exptl_crystal_size_max 0.48
_exptl_crystal_size_mid 0.40
_exptl_crystal_size_min 0.40
_refine_diff_density_max 0.519
_refine_diff_density_min -0.772
_refine_diff_density_rms 0.121
_refine_ls_extinction_method none
_refine_ls_goodness_of_fit_ref 1.111
_refine_ls_hydrogen_treatment mixed
_refine_ls_matrix_type full
_refine_ls_number_parameters 316
_refine_ls_number_reflns 3896
_refine_ls_number_restraints 0
_refine_ls_restrained_S_all 1.111
_refine_ls_R_factor_all 0.0421
_refine_ls_R_factor_gt 0.0379
_refine_ls_shift/su_max 0.026
_refine_ls_shift/su_mean 0.005
_refine_ls_structure_factor_coef Fsqd
_refine_ls_weighting_details 'calc w=1/[\s^2^(Fo^2^)+(0.0450P)^2^+6.9954P] where P=(Fo^2^+2Fc^2^)/3'
_refine_ls_weighting_scheme calc
_refine_ls_wR_factor_gt 0.0961
_refine_ls_wR_factor_ref 0.0989
_reflns_number_gt 3556
_reflns_number_total 3896
_reflns_threshold_expression >2sigma(I)
_cod_data_source_file ic990350q_2.cif
_cod_data_source_block sm003
_cod_original_cell_volume 2919.1(6)
_cod_database_code 4322412

loop_
_symmetry_equiv_pos_as_xyz
'x, y, z'
'-x+1/2, y+1/2, -z+1/2'
'-x, -y, -z'
'x-1/2, -y-1/2, z-1/2'

loop_
_atom_site_label
_atom_site_type_symbol
_atom_site_fract_x
_atom_site_fract_y
_atom_site_fract_z
_atom_site_U_iso_or_equiv
_atom_site_adp_type
_atom_site_occupancy
_atom_site_symmetry_multiplicity
_atom_site_calc_flag
_atom_site_refinement_flags
_atom_site_disorder_assembly
_atom_site_disorder_group
Zr Zr 0.22735(4) 0.25278(3) 0.05040(2) 0.02888(16) Uani 1 1 d . A .
Ru1 Ru 0.37932(4) 0.09253(4) 0.07209(2) 0.04387(17) Uani 1 1 d . . .
Ru2 Ru 0.30304(4) 0.43231(4) 0.11099(2) 0.03659(16) Uani 1 1 d . . .
Si1 Si 0.23725(15) 0.30815(15) -0.12213(8) 0.0460(4) Uani 1 1 d . A .
C1 C 0.1767(7) 0.4287(6) -0.1605(4) 0.066(2) Uani 1 1 d . . .
H1A H 0.0934 0.4215 -0.1734 0.098 Uiso 1 1 calc R . .
H1B H 0.2152 0.4446 -0.2006 0.098 Uiso 1 1 calc R . .
H1C H 0.1903 0.4824 -0.1274 0.098 Uiso 1 1 calc R . .
C2 C 0.3949(7) 0.3264(11) -0.0982(5) 0.124(5) Uani 1 1 d . . .
H2A H 0.4065 0.3779 -0.0633 0.186 Uiso 1 1 calc R . .
H2B H 0.4316 0.3470 -0.1379 0.186 Uiso 1 1 calc R . .
H2C H 0.4294 0.2641 -0.0806 0.186 Uiso 1 1 calc R . .
C3 C 0.2151(13) 0.2086(8) -0.1888(5) 0.123(5) Uani 1 1 d . . .
H3A H 0.1322 0.1987 -0.2015 0.184 Uiso 1 1 calc R . .
H3B H 0.2499 0.1464 -0.1711 0.184 Uiso 1 1 calc R . .
H3C H 0.2519 0.2290 -0.2286 0.184 Uiso 1 1 calc R . .
Si2 Si -0.01589(15) 0.21029(14) 0.14940(9) 0.0430(4) Uani 1 1 d . A .
C4 C -0.0322(8) 0.0831(6) 0.1886(4) 0.071(2) Uani 1 1 d . . .
H4A H -0.0660 0.0368 0.1540 0.106 Uiso 1 1 calc R . .
H4B H -0.0829 0.0881 0.2247 0.106 Uiso 1 1 calc R . .
H4C H 0.0439 0.0587 0.2074 0.106 Uiso 1 1 calc R . .
C5 C 0.0489(7) 0.2951(7) 0.2185(4) 0.075(3) Uani 1 1 d . . .
H5A H 0.0586 0.3617 0.2000 0.113 Uiso 1 1 calc R . .
H5B H 0.1243 0.2692 0.2372 0.113 Uiso 1 1 calc R . .
H5C H -0.0026 0.2986 0.2542 0.113 Uiso 1 1 calc R . .
C6 C -0.1650(7) 0.2578(8) 0.1155(5) 0.082(3) Uani 1 1 d . . .
H6A H -0.1989 0.2136 0.0796 0.123 Uiso 1 1 calc R . .
H6B H -0.1581 0.3249 0.0973 0.123 Uiso 1 1 calc R . .
H6C H -0.2149 0.2595 0.1521 0.123 Uiso 1 1 calc R . .
N1 N 0.1670(4) 0.2732(4) -0.0510(2) 0.0372(11) Uani 1 1 d . . .
C7 C 0.0353(9) 0.2756(11) -0.0586(6) 0.050(3) Uani 0.60 1 d P A 1
H7A H 0.0114 0.3338 -0.0331 0.075 Uiso 0.60 1 calc PR A 1
H7B H 0.0091 0.2878 -0.1068 0.075 Uiso 0.60 1 calc PR A 1
C7X C 0.0555(14) 0.2214(15) -0.0848(8) 0.042(4) Uani 0.40 1 d P A 2
H7XA H 0.0159 0.2674 -0.1185 0.063 Uiso 0.40 1 calc PR A 2
H7XB H 0.0787 0.1621 -0.1094 0.063 Uiso 0.40 1 calc PR A 2
C8 C -0.0284(6) 0.1903(7) -0.0375(4) 0.064(2) Uani 1 1 d . . .
H8A H -0.0370 0.1421 -0.0752 0.076 Uiso 1 1 calc R A 1
H8B H -0.1069 0.2126 -0.0297 0.076 Uiso 1 1 calc R A 1
C9 C 0.0254(6) 0.1357(5) 0.0263(3) 0.0545(17) Uani 1 1 d . A .
H9A H -0.0343 0.0928 0.0432 0.065 Uiso 1 1 calc R . .
HB H 0.0884 0.0922 0.0139 0.065 Uiso 1 1 calc R . .
N2 N 0.0737(4) 0.2051(4) 0.0828(2) 0.0362(11) Uani 1 1 d . . .
O10 O 0.2717(5) 0.0199(5) -0.0661(3) 0.0772(16) Uani 1 1 d . . .
C10 C 0.3125(6) 0.0506(5) -0.0139(4) 0.0528(17) Uani 1 1 d . . .
O11 O 0.5751(5) 0.1951(5) 0.0073(3) 0.0775(16) Uani 1 1 d . . .
C11 C 0.4958(7) 0.1612(6) 0.0313(4) 0.0558(18) Uani 1 1 d . . .
O20 O 0.3625(6) 0.3254(5) 0.2456(3) 0.0871(18) Uani 1 1 d . . .
C20 C 0.3387(6) 0.3638(6) 0.1927(4) 0.0561(18) Uani 1 1 d . . .
O21 O 0.5498(5) 0.3908(5) 0.0793(4) 0.103(2) Uani 1 1 d . . .
C21 C 0.4538(6) 0.4038(6) 0.0902(4) 0.060(2) Uani 1 1 d . . .
C12 C 0.3877(13) -0.0515(8) 0.1384(5) 0.099(4) Uani 1 1 d . . .
C13 C 0.4831(10) 0.0109(10) 0.1615(5) 0.096(4) Uani 1 1 d . . .
C14 C 0.4423(8) 0.1055(8) 0.1873(4) 0.076(3) Uani 1 1 d . . .
C15 C 0.3170(8) 0.0990(7) 0.1779(4) 0.068(2) Uani 1 1 d . . .
C16 C 0.2795(9) 0.0060(7) 0.1480(4) 0.076(2) Uani 1 1 d . . .
C22 C 0.2526(8) 0.5998(6) 0.1242(5) 0.069(2) Uani 1 1 d . . .
C23 C 0.1609(7) 0.5387(7) 0.1402(4) 0.066(2) Uani 1 1 d . . .
C24 C 0.1148(6) 0.4850(6) 0.0816(4) 0.0584(19) Uani 1 1 d . . .
C25 C 0.1838(7) 0.5115(6) 0.0281(4) 0.063(2) Uani 1 1 d . . .
C26 C 0.2704(7) 0.5835(6) 0.0555(5) 0.071(2) Uani 1 1 d . . .

loop_
_atom_site_aniso_label
_atom_site_aniso_U_11
_atom_site_aniso_U_22
_atom_site_aniso_U_33
_atom_site_aniso_U_23
_atom_site_aniso_U_13
_atom_site_aniso_U_12
Zr 0.0284(3) 0.0302(3) 0.0281(3) -0.00082(18) 0.00332(19) 0.00453(19)
Ru1 0.0525(3) 0.0422(3) 0.0368(3) 0.0062(2) 0.0039(2) 0.0201(2)
Ru2 0.0278(2) 0.0377(3) 0.0437(3) -0.0068(2) 0.00140(19) 0.00114(18)
Si1 0.0446(9) 0.0600(12) 0.0346(9) 0.0079(8) 0.0092(7) 0.0149(8)
C1 0.075(5) 0.074(5) 0.049(4) 0.019(4) 0.009(4) 0.011(4)
C2 0.045(5) 0.223(14) 0.106(8) 0.086(9) 0.016(5) 0.013(7)
C3 0.236(15) 0.083(7) 0.055(5) -0.011(5) 0.041(7) 0.034(8)
Si2 0.0411(9) 0.0469(10) 0.0430(9) -0.0042(8) 0.0141(7) -0.0052(8)
C4 0.076(5) 0.072(6) 0.067(5) 0.010(4) 0.021(4) -0.016(4)
C5 0.082(5) 0.093(6) 0.056(4) -0.029(4) 0.037(4) -0.031(5)
C6 0.060(5) 0.104(8) 0.085(6) -0.003(5) 0.027(4) 0.010(5)
N1 0.031(2) 0.044(3) 0.036(3) 0.001(2) 0.002(2) 0.008(2)
C7 0.038(6) 0.067(9) 0.043(7) -0.003(6) -0.007(5) 0.012(6)
C7X 0.042(9) 0.054(11) 0.029(8) -0.012(8) 0.008(7) 0.000(8)
C8 0.046(4) 0.095(6) 0.047(4) -0.009(4) -0.007(3) -0.023(4)
C9 0.063(4) 0.048(4) 0.054(4) -0.008(3) 0.015(3) -0.011(3)
N2 0.038(3) 0.038(3) 0.034(2) -0.010(2) 0.004(2) -0.004(2)
O10 0.089(4) 0.075(4) 0.065(4) -0.022(3) -0.006(3) 0.023(3)
C10 0.059(4) 0.046(4) 0.053(4) 0.005(3) 0.005(3) 0.020(3)
O11 0.060(3) 0.076(4) 0.099(4) 0.011(3) 0.022(3) 0.013(3)
C11 0.059(4) 0.051(4) 0.056(4) 0.002(3) 0.000(4) 0.030(4)
O20 0.109(5) 0.088(4) 0.058(3) 0.003(3) -0.021(3) 0.011(4)
C20 0.055(4) 0.058(5) 0.052(4) -0.009(4) -0.008(3) 0.013(4)
O21 0.040(3) 0.107(5) 0.164(7) -0.044(5) 0.027(4) -0.001(3)
C21 0.037(4) 0.060(5) 0.084(5) -0.020(4) 0.005(3) -0.009(3)
C12 0.174(12) 0.064(6) 0.063(6) 0.036(5) 0.028(7) 0.047(7)
C13 0.104(7) 0.128(10) 0.058(5) 0.045(6) 0.012(5) 0.064(7)
C14 0.084(6) 0.105(7) 0.036(4) 0.012(4) -0.011(4) 0.029(5)
C15 0.081(6) 0.080(6) 0.044(4) 0.021(4) 0.011(4) 0..024(5)
C16 0.114(7) 0.062(5) 0.055(5) 0.019(4) 0.025(5) 0.005(5)
C22 0.071(5) 0.040(4) 0.089(6) -0.016(4) -0.015(5) 0.014(4)
C23 0.062(5) 0.074(6) 0.062(5) -0.010(4) 0.011(4) 0.031(4)
C24 0.036(3) 0.053(4) 0.084(5) -0.001(4) -0.005(3) 0.015(3)
C25 0.080(5) 0.057(5) 0.047(4) -0.005(3) -0.011(4) 0.032(4)
C26 0.054(4) 0.051(5) 0.111(7) 0.033(5) 0.023(5) 0.015(4)

loop_
_atom_type_symbol
_atom_type_description
_atom_type_scat_dispersion_real
_atom_type_scat_dispersion_imag
_atom_type_scat_source
C C 0.0181 0.0091 'International Tables Vol C Tables 4.2.6.8 and 6.1.1.4'
H H 0.0000 0.0000 'International Tables Vol C Tables 4.2.6.8 and 6.1.1.4'
N N 0.0311 0.0180 'International Tables Vol C Tables 4.2.6.8 and 6.1.1.4'
O O 0.0492 0.0322 'International Tables Vol C Tables 4.2.6.8 and 6.1.1.4'
Si Si 0.2541 0.3302 'International Tables Vol C Tables 4.2.6.8 and 6.1.1.4'
Zr Zr -0.1862 2.2449 'International Tables Vol C Tables 4.2.6.8 and 6.1.1.4'
Ru Ru 0.0552 3.2960 'International Tables Vol C Tables 4.2.6.8 and 6.1.1.4'

loop_
_geom_angle_atom_site_label_1
_geom_angle_atom_site_label_2
_geom_angle_atom_site_label_3
_geom_angle
_geom_angle_site_symmetry_1
_geom_angle_site_symmetry_3
_geom_angle_publ_flag
N2 Zr N1 97.60(18) . . ?
N2 Zr Ru1 105.37(14) . . ?
N1 Zr Ru1 113.16(13) . . ?
N2 Zr Ru2 112.07(13) . . ?
N1 Zr Ru2 111.16(14) . . ?
Ru1 Zr Ru2 115.84(2) . . ?
C10 Ru1 C11 90.0(3) . . ?
C10 Ru1 C15 134.6(3) . . ?
C11 Ru1 C15 133.2(3) . . ?
C10 Ru1 C16 104.8(3) . . ?
C11 Ru1 C16 163.2(3) . . ?
C15 Ru1 C16 36.2(3) . . ?
C10 Ru1 C13 133.2(4) . . ?
C11 Ru1 C13 103.0(4) . . ?
C15 Ru1 C13 60.3(3) . . ?
C16 Ru1 C13 61.0(4) . . ?
C10 Ru1 C14 165.1(3) . . ?
C11 Ru1 C14 102.8(3) . . ?
C15 Ru1 C14 36.4(3) . . ?
C16 Ru1 C14 61.5(3) . . ?
C13 Ru1 C14 36.8(4) . . ?
C10 Ru1 C12 104.6(4) . . ?
C11 Ru1 C12 131.1(4) . . ?
C15 Ru1 C12 60.9(3) . . ?
C16 Ru1 C12 37.7(4) . . ?
C13 Ru1 C12 35.7(4) . . ?
C14 Ru1 C12 61.2(4) . . ?
C10 Ru1 Zr 84.2(2) . . ?
C11 Ru1 Zr 91.49(19) . . ?
C15 Ru1 Zr 81.7(2) . . ?
C16 Ru1 Zr 97.8(2) . . ?
C13 Ru1 Zr 138.9(3) . . ?
C14 Ru1 Zr 102.7(2) . . ?
C12 Ru1 Zr 135.6(3) . . ?
C20 Ru2 C21 88.1(4) . . ?
C20 Ru2 C25 155.4(3) . . ?
C21 Ru2 C25 116.0(3) . . ?
C20 Ru2 C23 100.6(3) . . ?
C21 Ru2 C23 152.9(3) . . ?
C25 Ru2 C23 60.1(3) . . ?
C20 Ru2 C24 119.0(3) . . ?
C21 Ru2 C24 152.0(3) . . ?
C25 Ru2 C24 36.5(3) . . ?
C23 Ru2 C24 36.0(3) . . ?
C20 Ru2 C26 148.3(4) . . ?
C21 Ru2 C26 100.5(3) . . ?
C25 Ru2 C26 36.8(3) . . ?
C23 Ru2 C26 59.5(3) . . ?
C24 Ru2 C26 60.7(3) . . ?
C20 Ru2 C22 114.1(3) . . ?
C21 Ru2 C22 118.0(3) . . ?
C25 Ru2 C22 59.9(3) . . ?
C23 Ru2 C22 35.2(3) . . ?
C24 Ru2 C22 59.6(3) . . ?
C26 Ru2 C22 35.4(3) . . ?
C20 Ru2 Zr 88.8(2) . . ?
C21 Ru2 Zr 89.2(2) . . ?
C25 Ru2 Zr 87.3(2) . . ?
C23 Ru2 Zr 116.4(2) . . ?
C24 Ru2 Zr 84.88(19) . . ?
C26 Ru2 Zr 121.5(3) . . ?
C22 Ru2 Zr 143.6(2) . . ?
N1 Si1 C2 110.8(3) . . ?
N1 Si1 C3 109.6(4) . . ?
C2 Si1 C3 109.3(6) . . ?
N1 Si1 C1 111.5(3) . . ?
C2 Si1 C1 107.6(5) . . ?
C3 Si1 C1 107.9(4) . . ?
N2 Si2 C5 110.5(3) . . ?
N2 Si2 C4 111.3(3) . . ?
C5 Si2 C4 107.2(4) . . ?
N2 Si2 C6 109.5(3) . . ?
C5 Si2 C6 109.5(4) . . ?
C4 Si2 C6 108.8(4) . . ?
C7 N1 C7X 35.6(7) . . ?
C7 N1 Si1 117.4(5) . . ?
C7X N1 Si1 101.9(7) . . ?
C7 N1 Zr 109.2(5) . . ?
C7X N1 Zr 122.5(7) . . ?
Si1 N1 Zr 132.4(3) . . ?
C8 C7 N1 119.5(9) . . ?
C8 C7X N1 115.1(11) . . ?
C7 C8 C7X 37.4(8) . . ?
C7 C8 C9 116.2(6) . . ?
C7X C8 C9 114.9(8) . . ?
N2 C9 C8 113.7(6) . . ?
C9 N2 Si2 112.2(4) . . ?
C9 N2 Zr 102.8(4) . . ?
Si2 N2 Zr 144.9(3) . . ?
O10 C10 Ru1 176.8(6) . . ?
O11 C11 Ru1 173.0(6) . . ?
O20 C20 Ru2 176.5(7) . . ?
O21 C21 Ru2 176.2(7) . . ?
C13 C12 C16 106.6(9) . . ?
C13 C12 Ru1 71.2(5) . . ?
C16 C12 Ru1 70.2(4) . . ?
C12 C13 C14 110.7(9) . . ?
C12 C13 Ru1 73.1(5) . . ?
C14 C13 Ru1 72.4(4) . . ?
C15 C14 C13 105.1(9) . . ?
C15 C14 Ru1 70.5(4) . . ?
C13 C14 Ru1 70.8(5) . . ?
C16 C15 C14 111.2(8) . . ?
C16 C15 Ru1 72.4(5) . . ?
C14 C15 Ru1 73.1(4) . . ?
C15 C16 C12 106.3(9) . . ?
C15 C16 Ru1 71.4(5) . . ?
C12 C16 Ru1 72.1(5) . . ?
C23 C22 C26 108.6(7) . . ?
C23 C22 Ru2 70.7(4) . . ?
C26 C22 Ru2 71.4(4) . . ?
C22 C23 C24 109.7(7) . . ?
C22 C23 Ru2 74.1(4) . . ?
C24 C23 Ru2 72.3(4) . . ?
C23 C24 C25 106.8(7) . . ?
C23 C24 Ru2 71.7(4) . . ?
C25 C24 Ru2 71.2(4) . . ?
C24 C25 C26 107.6(7) . . ?
C24 C25 Ru2 72.3(4) . . ?
C26 C25 Ru2 72.6(4) . . ?
C22 C26 C25 107.2(7) . . ?
C22 C26 Ru2 73.2(4) . . ?
C25 C26 Ru2 70.6(4) . . ?

loop_
_geom_bond_atom_site_label_1
_geom_bond_atom_site_label_2
_geom_bond_distance
_geom_bond_site_symmetry_2
_geom_bond_publ_flag
Zr N2 2.025(5) . ?
Zr N1 2.042(5) . ?
Zr Ru1 2.7372(7) . ?
Zr Ru2 2.7452(7) . ?
Ru1 C10 1.851(8) . ?
Ru1 C11 1.857(9) . ?
Ru1 C15 2.258(7) . ?
Ru1 C16 2.271(8) . ?
Ru1 C13 2.272(8) . ?
Ru1 C14 2.293(7) . ?
Ru1 C12 2.296(8) . ?
Ru2 C20 1.841(8) . ?
Ru2 C21 1.846(7) . ?
Ru2 C25 2.255(7) . ?
Ru2 C23 2.263(7) . ?
Ru2 C24 2.269(6) . ?
Ru2 C26 2.282(7) . ?
Ru2 C22 2.305(7) . ?
Si1 N1 1.739(5) . ?
Si1 C2 1.822(8) . ?
Si1 C3 1.848(10) . ?
Si1 C1 1.860(7) . ?
Si2 N2 1.739(5) . ?
Si2 C5 1.845(7) . ?
Si2 C4 1.863(8) . ?
Si2 C6 1.865(8) . ?
N1 C7 1.493(11) . ?
N1 C7X 1.529(16) . ?
C7 C8 1.423(14) . ?
C7X C8 1.458(17) . ?
C8 C9 1.510(10) . ?
C9 N2 1.493(8) . ?
O10 C10 1.149(8) . ?
O11 C11 1.152(9) . ?
O20 C20 1.156(9) . ?
O21 C21 1.149(8) . ?
C12 C13 1.399(16) . ?
C12 C16 1.478(14) . ?
C13 C14 1.441(14) . ?
C14 C15 1.423(12) . ?
C15 C16 1.406(12) . ?
C22 C23 1.382(12) . ?
C22 C26 1.395(12) . ?
C23 C24 1.400(11) . ?
C24 C25 1.417(11) . ?
C25 C26 1.432(12) . ?
